data_7056458
loop_
_publ_author_name
'Yu, Hui'
'Wei, Zhenhong'
'Hao, Yanhuan'
'Liang, Zhiwen'
'Fu, Zhengjiang'
'Cai, Hu'

_publ_section_title
;
 Reversible solid-state thermochromism of a 2D organic-inorganic hybrid
 perovskite structure based on iodoplumbate and 2-aminomethyl-pyridine
;
_journal_name_full 'New J. Chem.'
_journal_paper_doi 10.1039/C7NJ02229H
_journal_year 2017
_chemical_formula_sum 'C36 H5.75 I22 N12 O3 Pb5'
_chemical_formula_weight 4482.03
_chemical_name_systematic
; 
 ? 
;
_space_group_IT_number 62
_symmetry_space_group_name_Hall '-P 2ac 2n'
_symmetry_space_group_name_H-M 'P n m a'
_atom_sites_solution_hydrogens geom
_atom_sites_solution_primary direct
_atom_sites_solution_secondary difmap
_audit_creation_method SHELXL-97
_audit_update_record
;
2017-06-19 deposited with the CCDC.
2017-07-25 downloaded from the CCDC.
;
_cell_angle_alpha 90.00
_cell_angle_beta 90.00
_cell_angle_gamma 90.00
_cell_formula_units_Z 4
_cell_length_a 26.628(6)
_cell_length_b 12.917(3)
_cell_length_c 26.346(6)
_cell_measurement_temperature 293(2)
_cell_volume 9062(4)
_computing_structure_refinement 'SHELXL-97 (Sheldrick, 1997)'
_computing_structure_solution 'SHELXS-97 (Sheldrick, 1990)'
_diffrn_ambient_temperature 293(2)
_diffrn_measured_fraction_theta_full 0.976
_diffrn_measured_fraction_theta_max 0.976
_diffrn_radiation_monochromator graphite
_diffrn_radiation_source 'fine-focus sealed tube'
_diffrn_radiation_type MoK\a
_diffrn_radiation_wavelength 0.71073
_diffrn_reflns_av_R_equivalents 0.0381
_diffrn_reflns_av_sigmaI/netI 0.0286
_diffrn_reflns_limit_h_max 31
_diffrn_reflns_limit_h_min -31
_diffrn_reflns_limit_k_max 12
_diffrn_reflns_limit_k_min -15
_diffrn_reflns_limit_l_max 20
_diffrn_reflns_limit_l_min -31
_diffrn_reflns_number 41820
_diffrn_reflns_theta_full 25.00
_diffrn_reflns_theta_max 25.00
_diffrn_reflns_theta_min 2.89
_exptl_absorpt_coefficient_mu 16.787
_exptl_crystal_density_diffrn 3.285
_exptl_crystal_density_method 'not measured'
_exptl_crystal_F_000 7623
_refine_diff_density_max 5.175
_refine_diff_density_min -8.026
_refine_diff_density_rms 0.492
_refine_ls_extinction_method none
_refine_ls_goodness_of_fit_ref 1.058
_refine_ls_hydrogen_treatment mixed
_refine_ls_matrix_type full
_refine_ls_number_parameters 377
_refine_ls_number_reflns 8168
_refine_ls_number_restraints 0
_refine_ls_restrained_S_all 1.058
_refine_ls_R_factor_all 0.0593
_refine_ls_R_factor_gt 0.0446
_refine_ls_shift/su_max 0.001
_refine_ls_shift/su_mean 0.000
_refine_ls_structure_factor_coef Fsqd
_refine_ls_weighting_details 'calc w=1/[\s^2^(Fo^2^)+(0.0846P)^2^+178.9513P] where P=(Fo^2^+2Fc^2^)/3'
_refine_ls_weighting_scheme calc
_refine_ls_wR_factor_gt 0.1257
_refine_ls_wR_factor_ref 0.1470
_reflns_number_gt 6824
_reflns_number_total 8168
_reflns_threshold_expression >2sigma(I)
_cod_data_source_file c7nj02229h2.cif
_cod_data_source_block t
_cod_database_code 7056458

loop_
_symmetry_equiv_pos_as_xyz
'x, y, z'
'-x+1/2, -y, z+1/2'
'x+1/2, -y+1/2, -z+1/2'
'-x, y+1/2, -z'
'-x, -y, -z'
'x-1/2, y, -z-1/2'
'-x-1/2, y-1/2, z-1/2'
'x, -y-1/2, z'

loop_
_atom_site_label
_atom_site_type_symbol
_atom_site_fract_x
_atom_site_fract_y
_atom_site_fract_z
_atom_site_U_iso_or_equiv
_atom_site_adp_type
_atom_site_occupancy
_atom_site_symmetry_multiplicity
_atom_site_calc_flag
_atom_site_refinement_flags
Pb1 Pb 0.37096(3) 0.7500 0.21453(3) 0.03017(18) Uani 1 2 d S
Pb2 Pb 0.55427(3) 0.7500 0.17464(3) 0.02958(18) Uani 1 2 d S
Pb3 Pb 0.57041(3) 0.2500 0.17083(3) 0.02676(18) Uani 1 2 d S
Pb4 Pb 0.66490(3) 0.2500 0.39974(3) 0.02915(18) Uani 1 2 d S
Pb5 Pb 0.65026(3) 0.7500 0.39699(3) 0.02790(18) Uani 1 2 d S
I1 I 0.31350(6) 0.7500 0.31456(6) 0.0505(4) Uiso 1 2 d S
I2 I 0.27418(5) 0.7500 0.14304(6) 0.0454(4) Uani 1 2 d S
I3 I 0.36787(4) 0.50359(8) 0.21949(4) 0.0425(3) Uani 1 1 d .
I4 I 0.44753(5) 0.7500 0.11081(5) 0.0389(3) Uani 1 2 d S
I5 I 0.48045(5) 0.7500 0.26976(5) 0.0388(3) Uani 1 2 d S
I6 I 0.61664(5) 0.7500 0.06949(6) 0.0478(4) Uani 1 2 d S
I7 I 0.64278(5) 0.7500 0.25795(5) 0.0426(3) Uani 1 2 d S
I8 I 0.56248(4) 0.50087(7) 0.17702(4) 0.0403(2) Uani 1 1 d .
I9 I 0.59395(6) 0.2500 0.28762(5) 0.0474(4) Uani 1 2 d S
I10 I 0.68123(5) 0.2500 0.13573(6) 0.0408(3) Uani 1 2 d S
I11 I 0.52861(5) 0.2500 0.05216(5) 0.0351(3) Uani 1 2 d S
I12 I 0.45305(5) 0.2500 0.19675(5) 0.0312(3) Uani 1 2 d S
I13 I 0.77563(6) 0.2500 0.35049(6) 0.0576(4) Uani 1 2 d S
I14 I 0.71348(6) 0.2500 0.50279(5) 0.0516(4) Uani 1 2 d S
I15 I 0.55703(5) 0.2500 0.45247(5) 0.0387(3) Uani 1 2 d S
I16 I 0.65580(4) 0.49938(7) 0.38912(4) 0.0457(3) Uani 1 1 d .
I17 I 0.67731(5) 0.7500 0.50807(5) 0.0437(3) Uani 1 2 d S
I18 I 0.54000(5) 0.7500 0.42049(5) 0.0403(3) Uani 1 2 d S
I19 I 0.41493(5) 0.2500 0.35324(5) 0.0396(3) Uani 1 2 d S
N1 N 0.5553(5) 0.5435(11) -0.1076(5) 0.046(3) Uani 1 1 d .
H1A H 0.5686 0.4939 -0.1269 0.068 Uiso 1 1 calc R
H1B H 0.5388 0.5882 -0.1271 0.068 Uiso 1 1 calc R
H1C H 0.5342 0.5153 -0.0853 0.068 Uiso 1 1 calc R
N2 N 0.6135(5) 0.4826(13) -0.0087(7) 0.064(4) Uani 1 1 d .
H2 H 0.5830 0.4933 0.0010 0.076 Uiso 1 1 calc R
N3 N 0.4852(5) 1.0498(11) 0.2941(5) 0.048(3) Uani 1 1 d .
H3A H 0.4589 1.0110 0.2855 0.072 Uiso 1 1 calc R
H3B H 0.5078 1.0486 0.2693 0.072 Uiso 1 1 calc R
H3C H 0.4751 1.1147 0.2993 0.072 Uiso 1 1 calc R
N4 N 0.4737(6) 1.0509(11) 0.4242(5) 0.049(3) Uani 1 1 d .
H4 H 0.4984 1.0935 0.4264 0.059 Uiso 1 1 calc R
N5 N 0.7677(5) 0.0399(13) 0.7775(5) 0.055(4) Uani 1 1 d .
H5A H 0.7802 0.1023 0.7711 0.083 Uiso 1 1 calc R
H5B H 0.7768 0.0201 0.8085 0.083 Uiso 1 1 calc R
H5C H 0.7343 0.0422 0.7757 0.083 Uiso 1 1 calc R
N6 N 0.7251(4) -0.0713(10) 0.6740(5) 0.036(3) Uani 1 1 d .
H6 H 0.7114 -0.1129 0.6954 0.043 Uiso 1 1 calc R
C1 C 0.5961(6) 0.5985(12) -0.0799(6) 0.042(4) Uani 1 1 d .
H1A H 0.6155 0.6386 -0.1041 0.051 Uiso 1 1 calc R
H1B H 0.5810 0.6467 -0.0561 0.051 Uiso 1 1 calc R
C2 C 0.6306(5) 0.5289(12) -0.0518(6) 0.035(3) Uani 1 1 d .
C3 C 0.6781(6) 0.5109(18) -0.0656(6) 0.063(6) Uani 1 1 d .
H3 H 0.6916 0.5451 -0.0935 0.076 Uiso 1 1 calc R
C4 C 0.7080(7) 0.440(2) -0.0379(8) 0.087(8) Uani 1 1 d .
H4 H 0.7397 0.4212 -0.0496 0.104 Uiso 1 1 calc R
C5 C 0.6904(8) 0.4003(19) 0.0050(9) 0.078(7) Uani 1 1 d .
H5 H 0.7108 0.3587 0.0250 0.093 Uiso 1 1 calc R
C6 C 0.6436(8) 0.420(2) 0.0194(9) 0.089(8) Uani 1 1 d .
H6 H 0.6313 0.3903 0.0490 0.107 Uiso 1 1 calc R
C7 C 0.5076(5) 1.0092(13) 0.3404(6) 0.043(4) Uani 1 1 d .
H7A H 0.5334 1.0565 0.3521 0.052 Uiso 1 1 calc R
H7B H 0.5234 0.9432 0.3331 0.052 Uiso 1 1 calc R
C8 C 0.4694(5) 0.9947(13) 0.3819(6) 0.040(4) Uani 1 1 d .
C9 C 0.4304(6) 0.9264(13) 0.3795(6) 0.042(4) Uani 1 1 d .
H9 H 0.4255 0.8874 0.3502 0.050 Uiso 1 1 calc R
C10 C 0.3980(6) 0.9147(14) 0.4201(7) 0.050(4) Uani 1 1 d .
H10 H 0.3722 0.8664 0.4185 0.060 Uiso 1 1 calc R
C11 C 0.4039(7) 0.9729(15) 0.4617(6) 0.054(4) Uani 1 1 d .
H11 H 0.3824 0.9647 0.4893 0.064 Uiso 1 1 calc R
C12 C 0.4419(8) 1.0450(12) 0.4633(6) 0.056(5) Uani 1 1 d .
H12 H 0.4455 1.0888 0.4911 0.068 Uiso 1 1 calc R
C13 C 0.7863(6) -0.0323(14) 0.7412(6) 0.047(4) Uani 1 1 d .
H13A H 0.7778 -0.1018 0.7521 0.056 Uiso 1 1 calc R
H13B H 0.8226 -0.0271 0.7400 0.056 Uiso 1 1 calc R
C14 C 0.7659(5) -0.0154(11) 0.6895(5) 0.033(3) Uani 1 1 d .
C15 C 0.7871(5) 0.0498(14) 0.6562(6) 0.044(4) Uani 1 1 d .
H15 H 0.8153 0.0877 0.6655 0.053 Uiso 1 1 calc R
C16 C 0.7671(6) 0.0610(14) 0.6075(6) 0.048(4) Uani 1 1 d .
H16 H 0.7819 0.1068 0.5848 0.058 Uiso 1 1 calc R
C17 C 0.7262(6) 0.0055(11) 0.5933(5) 0.038(3) Uani 1 1 d .
H17 H 0.7122 0.0138 0.5613 0.045 Uiso 1 1 calc R
C18 C 0.7057(5) -0.0647(12) 0.6283(6) 0.041(3) Uani 1 1 d .
H18 H 0.6786 -0.1062 0.6192 0.049 Uiso 1 1 calc R
O1 O 0.5207(5) 0.9397(10) 0.0401(5) 0.057(3) Uiso 1 1 d .
O2 O 0.8132(5) 0.2500 0.2252(5) 0.036(3) Uiso 1 2 d S

loop_
_atom_site_aniso_label
_atom_site_aniso_U_11
_atom_site_aniso_U_22
_atom_site_aniso_U_33
_atom_site_aniso_U_23
_atom_site_aniso_U_13
_atom_site_aniso_U_12
Pb1 0.0250(3) 0.0322(4) 0.0333(4) 0.000 0.0002(3) 0.000
Pb2 0.0306(4) 0.0263(4) 0.0319(4) 0.000 0.0003(3) 0.000
Pb3 0.0283(4) 0.0268(4) 0.0252(3) 0.000 -0.0023(3) 0.000
Pb4 0.0351(4) 0.0259(4) 0.0264(4) 0.000 0.0006(3) 0.000
Pb5 0.0296(4) 0.0263(4) 0.0278(4) 0.000 0.0036(3) 0.000
I2 0.0332(7) 0.0551(9) 0.0480(8) 0.000 -0.0119(6) 0.000
I3 0.0403(5) 0.0310(6) 0.0562(6) -0.0010(4) 0.0057(4) 0.0050(4)
I4 0.0397(7) 0.0478(9) 0.0293(7) 0.000 0.0024(5) 0.000
I5 0.0302(6) 0.0593(9) 0.0267(6) 0.000 0.0007(5) 0.000
I6 0.0373(7) 0.0522(9) 0.0537(9) 0.000 0.0116(6) 0.000
I7 0.0361(7) 0.0495(9) 0.0422(7) 0.000 -0.0123(6) 0.000
I8 0.0458(5) 0.0208(5) 0.0542(6) 0.0008(4) -0.0026(4) -0.0026(4)
I9 0.0588(9) 0.0573(10) 0.0261(7) 0.000 -0.0120(6) 0.000
I10 0.0276(6) 0.0421(8) 0.0527(8) 0.000 -0.0019(6) 0.000
I11 0.0377(7) 0.0428(8) 0.0248(6) 0.000 -0.0002(5) 0.000
I12 0.0309(6) 0.0337(7) 0.0291(6) 0.000 0.0036(5) 0.000
I13 0.0436(8) 0.0822(13) 0.0472(9) 0.000 0.0184(7) 0.000
I14 0.0548(9) 0.0702(11) 0.0298(7) 0.000 -0.0113(6) 0.000
I15 0.0272(6) 0.0428(8) 0.0461(8) 0.000 0.0042(5) 0.000
I16 0.0635(7) 0.0215(5) 0.0521(6) 0.0000(4) 0.0098(5) -0.0006(5)
I17 0.0430(8) 0.0567(9) 0.0313(7) 0.000 -0.0034(5) 0.000
I18 0.0269(6) 0.0541(9) 0.0399(7) 0.000 -0.0025(5) 0.000
I19 0.0388(7) 0.0431(8) 0.0369(7) 0.000 -0.0006(5) 0.000
N1 0.039(7) 0.047(9) 0.051(8) 0.001(6) -0.004(6) 0.005(6)
N2 0.036(7) 0.070(11) 0.085(12) 0.025(9) 0.002(7) -0.003(7)
N3 0.054(8) 0.043(8) 0.047(8) -0.001(6) 0.008(6) -0.004(7)
N4 0.062(9) 0.043(8) 0.043(8) 0.007(6) -0.019(7) -0.004(7)
N5 0.041(7) 0.091(12) 0.034(7) -0.007(7) -0.001(6) -0.006(8)
N6 0.031(6) 0.031(7) 0.046(7) -0.005(5) 0.005(5) -0.002(5)
C1 0.044(8) 0.025(7) 0.057(9) 0.001(7) 0.001(7) 0.002(7)
C2 0.040(8) 0.026(7) 0.040(8) -0.001(6) 0.003(6) 0.003(6)
C3 0.031(8) 0.122(19) 0.037(9) 0.011(10) 0.017(7) 0.002(10)
C4 0.041(10) 0.16(3) 0.061(13) -0.021(15) -0.003(9) 0.040(13)
C5 0.062(13) 0.086(16) 0.085(16) -0.015(13) -0.039(12) 0.012(12)
C6 0.069(14) 0.12(2) 0.084(15) 0.066(15) -0.038(12) -0.028(14)
C7 0.030(7) 0.047(10) 0.053(9) 0.013(8) -0.001(7) 0.002(7)
C8 0.028(7) 0.058(11) 0.033(8) 0.008(7) -0.001(6) 0.004(7)
C9 0.043(8) 0.037(9) 0.046(9) -0.008(7) 0.001(7) -0.002(7)
C10 0.040(8) 0.047(10) 0.064(11) 0.004(9) 0.016(7) 0.000(8)
C11 0.062(11) 0.062(12) 0.037(9) 0.009(8) 0.011(7) 0.013(10)
C12 0.107(15) 0.023(9) 0.040(9) -0.012(7) -0.016(9) 0.016(9)
C13 0.044(9) 0.054(10) 0.042(9) 0.003(8) 0.000(7) -0.003(8)
C14 0.031(7) 0.033(8) 0.036(7) -0.003(6) -0.001(6) 0.005(6)
C15 0.028(7) 0.070(12) 0.034(8) 0.000(8) -0.003(6) -0.006(7)
C16 0.043(9) 0.057(11) 0.044(9) 0.003(8) 0.011(7) 0.008(8)
C17 0.046(8) 0.040(9) 0.028(7) 0.006(6) 0.003(6) 0.001(7)
C18 0.033(7) 0.035(8) 0.053(9) 0.002(7) -0.006(6) -0.009(7)

loop_
_atom_type_symbol
_atom_type_description
_atom_type_scat_dispersion_real
_atom_type_scat_dispersion_imag
_atom_type_scat_source
C C 0.0033 0.0016 'International Tables Vol C Tables 4.2.6.8 and 6.1.1.4'
I I -0.4742 1.8119 'International Tables Vol C Tables 4.2.6.8 and 6.1.1.4'
N N 0.0061 0.0033 'International Tables Vol C Tables 4.2.6.8 and 6.1.1.4'
O O 0.0106 0.0060 'International Tables Vol C Tables 4.2.6.8 and 6.1.1.4'
Pb Pb -3.3944 10.1111 'International Tables Vol C Tables 4.2.6.8 and 6.1.1.4'
H H 0.0000 0.0000 'International Tables Vol C Tables 4.2.6.8 and 6.1.1.4'

loop_
_geom_angle_atom_site_label_1
_geom_angle_atom_site_label_2
_geom_angle_atom_site_label_3
_geom_angle
_geom_angle_site_symmetry_1
_geom_angle_site_symmetry_3
I1 Pb1 I3 87.23(2) . 8_575
I1 Pb1 I3 87.23(2) . .
I3 Pb1 I3 174.45(5) 8_575 .
I1 Pb1 I2 96.03(5) . .
I3 Pb1 I2 90.19(2) 8_575 .
I3 Pb1 I2 90.19(2) . .
I1 Pb1 I5 93.62(4) . .
I3 Pb1 I5 90.27(2) 8_575 .
I3 Pb1 I5 90.27(2) . .
I2 Pb1 I5 170.36(4) . .
I1 Pb1 I4 173.41(5) . .
I3 Pb1 I4 92.77(2) 8_575 .
I3 Pb1 I4 92.77(2) . .
I2 Pb1 I4 90.56(4) . .
I5 Pb1 I4 79.79(4) . .
I5 Pb2 I7 85.15(4) . .
I5 Pb2 I8 91.52(2) . 8_575
I7 Pb2 I8 86.40(2) . 8_575
I5 Pb2 I8 91.52(2) . .
I7 Pb2 I8 86.40(2) . .
I8 Pb2 I8 171.92(4) 8_575 .
I5 Pb2 I6 172.83(4) . .
I7 Pb2 I6 102.02(5) . .
I8 Pb2 I6 88.96(2) 8_575 .
I8 Pb2 I6 88.96(2) . .
I5 Pb2 I4 82.50(4) . .
I7 Pb2 I4 167.65(4) . .
I8 Pb2 I4 93.91(2) 8_575 .
I8 Pb2 I4 93.91(2) . .
I6 Pb2 I4 90.33(4) . .
I10 Pb3 I9 95.89(5) . .
I10 Pb3 I12 174.93(4) . .
I9 Pb3 I12 89.19(4) . .
I10 Pb3 I8 94.41(2) . .
I9 Pb3 I8 87.93(2) . .
I12 Pb3 I8 85.75(2) . .
I10 Pb3 I8 94.41(2) . 8_565
I9 Pb3 I8 87.93(2) . 8_565
I12 Pb3 I8 85.75(2) . 8_565
I8 Pb3 I8 170.59(4) . 8_565
I10 Pb3 I11 92.20(4) . .
I9 Pb3 I11 171.91(4) . .
I12 Pb3 I11 82.73(4) . .
I8 Pb3 I11 91.46(2) . .
I8 Pb3 I11 91.46(2) 8_565 .
I14 Pb4 I15 89.67(5) . .
I14 Pb4 I13 88.27(5) . .
I15 Pb4 I13 177.94(5) . .
I14 Pb4 I16 96.32(2) . 8_565
I15 Pb4 I16 88.30(2) . 8_565
I13 Pb4 I16 91.93(2) . 8_565
I14 Pb4 I16 96.32(2) . .
I15 Pb4 I16 88.30(2) . .
I13 Pb4 I16 91.93(2) . .
I16 Pb4 I16 166.89(5) 8_565 .
I18 Pb5 I17 91.92(4) . .
I18 Pb5 I16 93.31(2) . 8_575
I17 Pb5 I16 92.93(2) . 8_575
I18 Pb5 I16 93.31(2) . .
I17 Pb5 I16 92.93(2) . .
I16 Pb5 I16 171.01(5) 8_575 .
Pb2 I4 Pb1 96.12(4) . .
Pb2 I5 Pb1 101.59(4) . .
Pb2 I8 Pb3 176.01(4) . .
Pb4 I16 Pb5 171.22(4) . .
C1 N1 H1A 109.5 . .
C1 N1 H1B 109.5 . .
H1A N1 H1B 109.5 . .
C1 N1 H1C 109.5 . .
H1A N1 H1C 109.5 . .
H1B N1 H1C 109.5 . .
C6 N2 C2 121.1(16) . .
C6 N2 H2 119.4 . .
C2 N2 H2 119.4 . .
C7 N3 H3A 109.5 . .
C7 N3 H3B 109.5 . .
H3A N3 H3B 109.5 . .
C7 N3 H3C 109.5 . .
H3A N3 H3C 109.5 . .
H3B N3 H3C 109.5 . .
C12 N4 C8 124.0(15) . .
C12 N4 H4 118.0 . .
C8 N4 H4 118.0 . .
C13 N5 H5A 109.5 . .
C13 N5 H5B 109.5 . .
H5A N5 H5B 109.5 . .
C13 N5 H5C 109.5 . .
H5A N5 H5C 109.5 . .
H5B N5 H5C 109.5 . .
C18 N6 C14 123.6(13) . .
C18 N6 H6 118.2 . .
C14 N6 H6 118.2 . .
C2 C1 N1 114.0(12) . .
C2 C1 H1A 108.8 . .
N1 C1 H1A 108.8 . .
C2 C1 H1B 108.8 . .
N1 C1 H1B 108.8 . .
H1A C1 H1B 107.7 . .
C3 C2 N2 117.9(15) . .
C3 C2 C1 123.8(15) . .
N2 C2 C1 118.4(13) . .
C2 C3 C4 120.3(17) . .
C2 C3 H3 119.9 . .
C4 C3 H3 119.9 . .
C5 C4 C3 119.3(17) . .
C5 C4 H4 120.3 . .
C3 C4 H4 120.3 . .
C6 C5 C4 120(2) . .
C6 C5 H5 119.9 . .
C4 C5 H5 119.9 . .
C5 C6 N2 121(2) . .
C5 C6 H6 119.5 . .
N2 C6 H6 119.5 . .
N3 C7 C8 112.1(12) . .
N3 C7 H7A 109.2 . .
C8 C7 H7A 109.2 . .
N3 C7 H7B 109.2 . .
C8 C7 H7B 109.2 . .
H7A C7 H7B 107.9 . .
N4 C8 C9 117.2(14) . .
N4 C8 C7 118.7(15) . .
C9 C8 C7 124.1(15) . .
C8 C9 C10 120.5(15) . .
C8 C9 H9 119.7 . .
C10 C9 H9 119.7 . .
C11 C10 C9 120.0(17) . .
C11 C10 H10 120.0 . .
C9 C10 H10 120.0 . .
C10 C11 C12 119.4(16) . .
C10 C11 H11 120.3 . .
C12 C11 H11 120.3 . .
N4 C12 C11 118.7(14) . .
N4 C12 H12 120.7 . .
C11 C12 H12 120.7 . .
N5 C13 C14 113.2(14) . .
N5 C13 H13A 108.9 . .
C14 C13 H13A 108.9 . .
N5 C13 H13B 108.9 . .
C14 C13 H13B 108.9 . .
H13A C13 H13B 107.7 . .
C15 C14 N6 118.0(13) . .
C15 C14 C13 122.8(14) . .
N6 C14 C13 119.2(14) . .
C14 C15 C16 120.5(15) . .
C14 C15 H15 119.8 . .
C16 C15 H15 119.8 . .
C17 C16 C15 120.3(15) . .
C17 C16 H16 119.8 . .
C15 C16 H16 119.8 . .
C16 C17 C18 118.2(14) . .
C16 C17 H17 120.9 . .
C18 C17 H17 120.9 . .
N6 C18 C17 119.3(13) . .
N6 C18 H18 120.3 . .
C17 C18 H18 120.3 . .

loop_
_geom_bond_atom_site_label_1
_geom_bond_atom_site_label_2
_geom_bond_distance
_geom_bond_site_symmetry_2
Pb1 I1 3.0472(18) .
Pb1 I3 3.1867(12) 8_575
Pb1 I3 3.1867(12) .
Pb1 I2 3.1919(16) .
Pb1 I5 3.2586(15) .
Pb1 I4 3.4094(16) .
Pb2 I5 3.1850(15) .
Pb2 I7 3.2205(15) .
Pb2 I8 3.2260(12) 8_575
Pb2 I8 3.2260(12) .
Pb2 I6 3.2301(17) .
Pb2 I4 3.3027(16) .
Pb3 I10 3.0924(16) .
Pb3 I9 3.1400(16) .
Pb3 I12 3.1988(15) .
Pb3 I8 3.2515(12) .
Pb3 I8 3.2515(12) 8_565
Pb3 I11 3.3188(15) .
Pb4 I14 3.0074(17) .
Pb4 I15 3.1907(16) .
Pb4 I13 3.2214(17) .
Pb4 I16 3.2424(12) 8_565
Pb4 I16 3.2424(12) .
Pb5 I18 3.0005(16) .
Pb5 I17 3.0139(16) .
Pb5 I16 3.2473(12) 8_575
Pb5 I16 3.2473(12) .
N1 C1 1.49(2) .
N1 H1A 0.8900 .
N1 H1B 0.8900 .
N1 H1C 0.8900 .
N2 C6 1.36(2) .
N2 C2 1.36(2) .
N2 H2 0.8600 .
N3 C7 1.46(2) .
N3 H3A 0.8900 .
N3 H3B 0.8900 .
N3 H3C 0.8900 .
N4 C12 1.33(2) .
N4 C8 1.33(2) .
N4 H4 0.8600 .
N5 C13 1.43(2) .
N5 H5A 0.8900 .
N5 H5B 0.8900 .
N5 H5C 0.8900 .
N6 C18 1.313(19) .
N6 C14 1.368(18) .
N6 H6 0.8600 .
C1 C2 1.48(2) .
C1 H1A 0.9700 .
C1 H1B 0.9700 .
C2 C3 1.34(2) .
C3 C4 1.42(3) .
C3 H3 0.9300 .
C4 C5 1.33(3) .
C4 H4 0.9300 .
C5 C6 1.33(3) .
C5 H5 0.9300 .
C6 H6 0.9300 .
C7 C8 1.50(2) .
C7 H7A 0.9700 .
C7 H7B 0.9700 .
C8 C9 1.36(2) .
C9 C10 1.38(2) .
C9 H9 0.9300 .
C10 C11 1.34(3) .
C10 H10 0.9300 .
C11 C12 1.38(3) .
C11 H11 0.9300 .
C12 H12 0.9300 .
C13 C14 1.48(2) .
C13 H13A 0.9700 .
C13 H13B 0.9700 .
C14 C15 1.34(2) .
C15 C16 1.39(2) .
C15 H15 0.9300 .
C16 C17 1.36(2) .
C16 H16 0.9300 .
C17 C18 1.40(2) .
C17 H17 0.9300 .
C18 H18 0.9300 .

loop_
_geom_torsion_atom_site_label_1
_geom_torsion_atom_site_label_2
_geom_torsion_atom_site_label_3
_geom_torsion_atom_site_label_4
_geom_torsion
_geom_torsion_site_symmetry_1
I5 Pb2 I4 Pb1 0.0 .
I7 Pb2 I4 Pb1 0.000(1) .
I8 Pb2 I4 Pb1 -91.02(2) 8_575
I8 Pb2 I4 Pb1 91.02(2) .
I6 Pb2 I4 Pb1 180.0 .
I1 Pb1 I4 Pb2 0.000(5) .
I3 Pb1 I4 Pb2 89.78(2) 8_575
I3 Pb1 I4 Pb2 -89.78(2) .
I2 Pb1 I4 Pb2 180.0 .
I5 Pb1 I4 Pb2 0.0 .
I7 Pb2 I5 Pb1 180.0 .
I8 Pb2 I5 Pb1 93.75(2) 8_575
I8 Pb2 I5 Pb1 -93.75(2) .
I6 Pb2 I5 Pb1 0.0 .
I4 Pb2 I5 Pb1 0.0 .
I1 Pb1 I5 Pb2 180.0 .
I3 Pb1 I5 Pb2 -92.76(2) 8_575
I3 Pb1 I5 Pb2 92.76(2) .
I2 Pb1 I5 Pb2 0.0 .
I4 Pb1 I5 Pb2 0.0 .
I5 Pb2 I8 Pb3 139.7(6) .
I7 Pb2 I8 Pb3 -135.2(6) .
I8 Pb2 I8 Pb3 -108.2(6) 8_575
I6 Pb2 I8 Pb3 -33.1(6) .
I4 Pb2 I8 Pb3 57.1(6) .
I10 Pb3 I8 Pb2 75.0(6) .
I9 Pb3 I8 Pb2 170.8(6) .
I12 Pb3 I8 Pb2 -99.9(6) .
I8 Pb3 I8 Pb2 -125.3(5) 8_565
I11 Pb3 I8 Pb2 -17.3(6) .
I14 Pb4 I16 Pb5 -14.5(3) .
I15 Pb4 I16 Pb5 75.0(3) .
I13 Pb4 I16 Pb5 -102.9(3) .
I16 Pb4 I16 Pb5 150.05(18) 8_565
I18 Pb5 I16 Pb4 -89.4(3) .
I17 Pb5 I16 Pb4 2.7(3) .
I16 Pb5 I16 Pb4 133.4(2) 8_575
C6 N2 C2 C3 0(3) .
C6 N2 C2 C1 -178.5(19) .
N1 C1 C2 C3 109.1(19) .
N1 C1 C2 N2 -72.8(19) .
N2 C2 C3 C4 4(3) .
C1 C2 C3 C4 -177.3(19) .
C2 C3 C4 C5 -7(4) .
C3 C4 C5 C6 6(4) .
C4 C5 C6 N2 -2(4) .
C2 N2 C6 C5 -1(4) .
C12 N4 C8 C9 -1(2) .
C12 N4 C8 C7 179.6(14) .
N3 C7 C8 N4 -116.1(16) .
N3 C7 C8 C9 65(2) .
N4 C8 C9 C10 -2(2) .
C7 C8 C9 C10 177.4(15) .
C8 C9 C10 C11 2(3) .
C9 C10 C11 C12 1(3) .
C8 N4 C12 C11 4(2) .
C10 C11 C12 N4 -4(3) .
C18 N6 C14 C15 0(2) .
C18 N6 C14 C13 -177.1(14) .
N5 C13 C14 C15 87.3(19) .
N5 C13 C14 N6 -95.5(17) .
N6 C14 C15 C16 1(2) .
C13 C14 C15 C16 178.5(15) .
C14 C15 C16 C17 -1(3) .
C15 C16 C17 C18 -2(2) .
C14 N6 C18 C17 -2(2) .
C16 C17 C18 N6 3(2) .
